data_7006011
loop_
_publ_author_name
'Chikkali, Samir H.'
'Gudat, Dietrich'
'Lissner, Falk'
'Nieger, Martin'
'Schleid, Thomas'

_publ_section_title
;
 Boron templated catechol phosphines as bidentate ligands in silver
 complexes.
;
_journal_issue 35
_journal_name_full 'Dalton transactions (Cambridge, England : 2003)'
_journal_page_first 3906
_journal_page_last 3913
_journal_paper_doi 10.1039/b708252e
_journal_year 2007
_chemical_formula_moiety '[C38 H34 Ag O4 P2]+ [CF3SO3]-, 2 thf'
_chemical_formula_sum 'C47 H50 Ag F3 O9 P2 S'
_chemical_formula_weight 1017.74
_chemical_name_common
;Silver-bis(4-((diphenylphosphanyl)-methyl)-benzene-1,2-diol)-
triflate
;
_chemical_name_systematic
;
Silver-bis{4-[(diphenylphosphanyl)-methyl]-benzene-1,2-diol}-triflate
;
_space_group_IT_number 14
_symmetry_cell_setting monoclinic
_symmetry_space_group_name_Hall '-P 2ybc'
_symmetry_space_group_name_H-M 'P 1 21/c 1'
_atom_sites_solution_hydrogens geom
_atom_sites_solution_primary direct
_atom_sites_solution_secondary difmap
_audit_creation_method SHELXL-97
_cell_angle_alpha 90.00
_cell_angle_beta 92.338(1)
_cell_angle_gamma 90.00
_cell_formula_units_Z 4
_cell_length_a 14.3659(3)
_cell_length_b 16.1257(4)
_cell_length_c 19.8458(6)
_cell_measurement_reflns_used 9322
_cell_measurement_temperature 123(2)
_cell_measurement_theta_max 27.5
_cell_measurement_theta_min 1
_cell_volume 4593.7(2)
_computing_cell_refinement DENZO-SMN
_computing_data_collection Collect
_computing_data_reduction DENZO-SMN
_computing_molecular_graphics XP
_computing_publication_material 'SHELXL-97 (Sheldrick, 1997)'
_computing_structure_refinement 'SHELXL-97 (Sheldrick, 1997)'
_computing_structure_solution 'SHELXS-97 (Sheldrick, 1990)'
_diffrn_ambient_temperature 123(2)
_diffrn_measured_fraction_theta_full 0.997
_diffrn_measured_fraction_theta_max 0.997
_diffrn_measurement_device_type 'Nonius KappaCCD'
_diffrn_measurement_method 'rotation in phi and omega, 1 deg.'
_diffrn_radiation_monochromator graphite
_diffrn_radiation_source 'fine-focus sealed tube'
_diffrn_radiation_type MoK\a
_diffrn_radiation_wavelength 0.71073
_diffrn_reflns_av_R_equivalents 0.0462
_diffrn_reflns_av_sigmaI/netI 0.0857
_diffrn_reflns_limit_h_max 17
_diffrn_reflns_limit_h_min -16
_diffrn_reflns_limit_k_max 18
_diffrn_reflns_limit_k_min -19
_diffrn_reflns_limit_l_max 23
_diffrn_reflns_limit_l_min -15
_diffrn_reflns_number 25126
_diffrn_reflns_theta_full 25.02
_diffrn_reflns_theta_max 25.02
_diffrn_reflns_theta_min 3.06
_exptl_absorpt_coefficient_mu 0.621
_exptl_absorpt_correction_type none
_exptl_crystal_colour colourless
_exptl_crystal_density_diffrn 1.472
_exptl_crystal_density_meas ?
_exptl_crystal_density_method 'not measured'
_exptl_crystal_description plates
_exptl_crystal_F_000 2096
_exptl_crystal_size_max 0.15
_exptl_crystal_size_mid 0.10
_exptl_crystal_size_min 0.05
_refine_diff_density_max 0.499
_refine_diff_density_min -0.349
_refine_diff_density_rms 0.064
_refine_ls_extinction_method none
_refine_ls_goodness_of_fit_ref 0.910
_refine_ls_hydrogen_treatment mixed
_refine_ls_matrix_type full
_refine_ls_number_parameters 580
_refine_ls_number_reflns 8092
_refine_ls_number_restraints 110
_refine_ls_restrained_S_all 0.905
_refine_ls_R_factor_all 0.0705
_refine_ls_R_factor_gt 0.0324
_refine_ls_shift/su_max 0.001
_refine_ls_shift/su_mean 0.000
_refine_ls_structure_factor_coef Fsqd
_refine_ls_weighting_details 'calc w=1/[\s^2^(Fo^2^)+(0.0131P)^2^+0.0000P] where P=(Fo^2^+2Fc^2^)/3'
_refine_ls_weighting_scheme calc
_refine_ls_wR_factor_gt 0.0555
_refine_ls_wR_factor_ref 0.0612
_reflns_number_gt 5179
_reflns_number_total 8092
_reflns_threshold_expression >2sigma(I)
_cod_data_source_file b708252e.txt
_cod_data_source_block gudat141_compound_5
_cod_depositor_comments
;
The following automatic conversions were performed:

'_exptl_crystal_density_meas' value 'none' was changed to '?' - the
value is perceived as not measured.

Automatic conversion script
Id: cif_fix_values 3008 2015-01-20 13:52:24Z robertas 
;
_cod_original_sg_symbol_H-M P2(1)/c
_cod_database_code 7006011

loop_
_symmetry_equiv_pos_as_xyz
'x, y, z'
'-x, y+1/2, -z+1/2'
'-x, -y, -z'
'x, -y-1/2, z-1/2'

loop_
_atom_site_label
_atom_site_type_symbol
_atom_site_fract_x
_atom_site_fract_y
_atom_site_fract_z
_atom_site_U_iso_or_equiv
_atom_site_adp_type
_atom_site_occupancy
_atom_site_symmetry_multiplicity
_atom_site_calc_flag
_atom_site_refinement_flags
_atom_site_disorder_assembly
_atom_site_disorder_group
Ag1 Ag 0.648250(13) 0.266684(13) 0.268904(12) 0.02354(7) Uani 1 1 d . . .
P1 P 0.74140(4) 0.26493(5) 0.17119(4) 0.02151(18) Uani 1 1 d . . .
C1 C 0.67042(16) 0.26485(17) 0.09182(14) 0.0217(7) Uani 1 1 d . . .
H1A H 0.6613 0.3228 0.0765 0.026 Uiso 1 1 calc R . .
H1B H 0.7049 0.2353 0.0569 0.026 Uiso 1 1 calc R . .
C2 C 0.57642(17) 0.22462(17) 0.09771(13) 0.0195(7) Uani 1 1 d . . .
C3 C 0.49966(17) 0.27230(18) 0.11391(14) 0.0231(7) Uani 1 1 d . . .
H3 H 0.5073 0.3297 0.1233 0.028 Uiso 1 1 calc R . .
C4 C 0.41257(17) 0.23669(18) 0.11639(14) 0.0221(7) Uani 1 1 d D . .
O4 O 0.33838(12) 0.28811(11) 0.12913(11) 0.0300(5) Uani 1 1 d D . .
H4 H 0.2914(11) 0.2616(13) 0.1393(15) 0.045 Uiso 1 1 d D . .
C5 C 0.40042(18) 0.15266(18) 0.10440(14) 0.0233(7) Uani 1 1 d D . .
O5 O 0.31173(12) 0.12279(12) 0.10869(11) 0.0321(5) Uani 1 1 d D . .
H5 H 0.3091(15) 0.0732(10) 0.0948(15) 0.048 Uiso 1 1 d D . .
C6 C 0.47694(18) 0.10450(17) 0.08938(14) 0.0251(7) Uani 1 1 d . . .
H6 H 0.4695 0.0467 0.0817 0.030 Uiso 1 1 calc R . .
C7 C 0.56394(18) 0.14055(18) 0.08554(14) 0.0239(7) Uani 1 1 d . . .
H7 H 0.6158 0.1074 0.0744 0.029 Uiso 1 1 calc R . .
C8 C 0.82429(17) 0.34787(17) 0.15582(15) 0.0216(7) Uani 1 1 d . . .
C9 C 0.85473(17) 0.39698(17) 0.20993(15) 0.0250(8) Uani 1 1 d . . .
H9 H 0.8368 0.3839 0.2542 0.030 Uiso 1 1 calc R . .
C10 C 0.91113(18) 0.46481(19) 0.19928(17) 0.0318(8) Uani 1 1 d . . .
H10 H 0.9311 0.4986 0.2363 0.038 Uiso 1 1 calc R . .
C11 C 0.93849(19) 0.48380(19) 0.13563(19) 0.0356(9) Uani 1 1 d . . .
H11 H 0.9771 0.5306 0.1288 0.043 Uiso 1 1 calc R . .
C12 C 0.90996(19) 0.43500(19) 0.08150(17) 0.0348(8) Uani 1 1 d . . .
H12 H 0.9293 0.4477 0.0375 0.042 Uiso 1 1 calc R . .
C13 C 0.85269(18) 0.36713(19) 0.09198(16) 0.0318(8) Uani 1 1 d . . .
H13 H 0.8328 0.3335 0.0548 0.038 Uiso 1 1 calc R . .
C14 C 0.80763(17) 0.16839(16) 0.17387(15) 0.0205(7) Uani 1 1 d . . .
C15 C 0.80867(18) 0.12131(17) 0.23244(15) 0.0256(7) Uani 1 1 d . . .
H15 H 0.7751 0.1399 0.2698 0.031 Uiso 1 1 calc R . .
C16 C 0.85817(19) 0.04732(17) 0.23717(17) 0.0283(8) Uani 1 1 d . . .
H16 H 0.8589 0.0158 0.2776 0.034 Uiso 1 1 calc R . .
C17 C 0.90594(18) 0.02031(19) 0.18301(17) 0.0295(8) Uani 1 1 d . . .
H17 H 0.9393 -0.0305 0.1859 0.035 Uiso 1 1 calc R . .
C18 C 0.90622(19) 0.06612(19) 0.12422(17) 0.0340(8) Uani 1 1 d . . .
H18 H 0.9396 0.0468 0.0870 0.041 Uiso 1 1 calc R . .
C19 C 0.85778(18) 0.14023(19) 0.11962(16) 0.0303(8) Uani 1 1 d . . .
H19 H 0.8587 0.1721 0.0794 0.036 Uiso 1 1 calc R . .
P2 P 0.53192(5) 0.22570(5) 0.34561(4) 0.02059(18) Uani 1 1 d . . .
C20 C 0.57604(17) 0.20276(16) 0.43172(14) 0.0240(7) Uani 1 1 d . . .
H20A H 0.6080 0.2523 0.4509 0.029 Uiso 1 1 calc R . .
H20B H 0.5232 0.1894 0.4603 0.029 Uiso 1 1 calc R . .
C21 C 0.64320(19) 0.13062(17) 0.43229(14) 0.0215(7) Uani 1 1 d . . .
C22 C 0.61451(19) 0.05181(18) 0.45003(15) 0.0281(8) Uani 1 1 d . . .
H22 H 0.5519 0.0429 0.4619 0.034 Uiso 1 1 calc R . .
C23 C 0.6764(2) -0.01407(19) 0.45057(16) 0.0307(8) Uani 1 1 d D . .
O23 O 0.64626(15) -0.09151(13) 0.47083(12) 0.0449(6) Uani 1 1 d D . .
H23 H 0.668(2) -0.1275(11) 0.4439(13) 0.067 Uiso 1 1 d D . .
C24 C 0.7687(2) -0.00225(19) 0.43402(16) 0.0311(8) Uani 1 1 d D . .
O24 O 0.83271(14) -0.06595(13) 0.43502(13) 0.0460(6) Uani 1 1 d D . .
H24 H 0.8167(18) -0.1023(14) 0.4635(14) 0.069 Uiso 1 1 d D . .
C25 C 0.7975(2) 0.07485(18) 0.41482(15) 0.0305(8) Uani 1 1 d . . .
H25 H 0.8598 0.0832 0.4019 0.037 Uiso 1 1 calc R . .
C26 C 0.73513(18) 0.14115(18) 0.41427(14) 0.0237(7) Uani 1 1 d . . .
H26 H 0.7558 0.1946 0.4013 0.028 Uiso 1 1 calc R . .
C27 C 0.46457(18) 0.13391(17) 0.32175(15) 0.0205(7) Uani 1 1 d . . .
C28 C 0.39108(18) 0.10734(17) 0.36020(15) 0.0285(8) Uani 1 1 d . . .
H28 H 0.3744 0.1383 0.3986 0.034 Uiso 1 1 calc R . .
C29 C 0.34249(19) 0.03624(18) 0.34252(17) 0.0334(8) Uani 1 1 d . . .
H29 H 0.2928 0.0179 0.3689 0.040 Uiso 1 1 calc R . .
C30 C 0.3665(2) -0.00812(19) 0.28629(17) 0.0349(9) Uani 1 1 d . . .
H30 H 0.3325 -0.0567 0.2739 0.042 Uiso 1 1 calc R . .
C31 C 0.4392(2) 0.01727(18) 0.24788(17) 0.0345(8) Uani 1 1 d . . .
H31 H 0.4557 -0.0138 0.2095 0.041 Uiso 1 1 calc R . .
C32 C 0.48767(18) 0.08821(17) 0.26592(15) 0.0270(8) Uani 1 1 d . . .
H32 H 0.5377 0.1060 0.2396 0.032 Uiso 1 1 calc R . .
C33 C 0.44743(17) 0.30859(17) 0.35423(15) 0.0199(7) Uani 1 1 d . . .
C34 C 0.43655(18) 0.35151(17) 0.41371(16) 0.0259(8) Uani 1 1 d . . .
H34 H 0.4707 0.3351 0.4535 0.031 Uiso 1 1 calc R . .
C35 C 0.37615(18) 0.41833(18) 0.41576(16) 0.0292(8) Uani 1 1 d . . .
H35 H 0.3688 0.4474 0.4568 0.035 Uiso 1 1 calc R . .
C36 C 0.32679(19) 0.44252(18) 0.35832(18) 0.0328(9) Uani 1 1 d . . .
H36 H 0.2856 0.4885 0.3598 0.039 Uiso 1 1 calc R . .
C37 C 0.33686(19) 0.40030(19) 0.29849(17) 0.0355(9) Uani 1 1 d . . .
H37 H 0.3024 0.4171 0.2590 0.043 Uiso 1 1 calc R . .
C38 C 0.39714(18) 0.33360(18) 0.29617(16) 0.0312(8) Uani 1 1 d . . .
H38 H 0.4043 0.3048 0.2550 0.037 Uiso 1 1 calc R . .
S1 S 0.75257(5) 0.39855(5) 0.41809(4) 0.0262(2) Uani 1 1 d . . .
O1 O 0.72178(13) 0.37398(12) 0.35117(10) 0.0387(6) Uani 1 1 d . . .
O2 O 0.77207(13) 0.33251(11) 0.46489(10) 0.0370(6) Uani 1 1 d . . .
O3 O 0.70195(12) 0.46728(12) 0.44516(11) 0.0382(6) Uani 1 1 d . . .
C39 C 0.8673(2) 0.4432(2) 0.40479(17) 0.0306(8) Uani 1 1 d . . .
F1 F 0.86163(10) 0.50658(10) 0.36178(9) 0.0396(5) Uani 1 1 d . . .
F2 F 0.90755(11) 0.47048(11) 0.46205(9) 0.0459(5) Uani 1 1 d . . .
F3 F 0.92422(11) 0.38707(11) 0.37918(10) 0.0482(5) Uani 1 1 d . . .
O1T O 0.17748(12) 0.23612(13) 0.17956(11) 0.0388(6) Uani 1 1 d DU . .
C1T C 0.1888(2) 0.1798(2) 0.23594(18) 0.0457(10) Uani 1 1 d DU . .
H1T1 H 0.2479 0.1912 0.2617 0.055 Uiso 1 1 calc R . .
H1T2 H 0.1896 0.1216 0.2200 0.055 Uiso 1 1 calc R . .
C2T C 0.1071(3) 0.1943(2) 0.2793(2) 0.0605(11) Uani 1 1 d DU . .
H2T1 H 0.0540 0.1581 0.2655 0.073 Uiso 1 1 calc R . .
H2T2 H 0.1239 0.1844 0.3275 0.073 Uiso 1 1 calc R . .
C3T C 0.0847(3) 0.2834(2) 0.2665(2) 0.0648(12) Uani 1 1 d DU . .
H3T1 H 0.1232 0.3198 0.2966 0.078 Uiso 1 1 calc R . .
H3T2 H 0.0180 0.2948 0.2735 0.078 Uiso 1 1 calc R . .
C4T C 0.1073(2) 0.2960(2) 0.19428(18) 0.0484(10) Uani 1 1 d DU . .
H4T1 H 0.0511 0.2876 0.1645 0.058 Uiso 1 1 calc R . .
H4T2 H 0.1309 0.3530 0.1873 0.058 Uiso 1 1 calc R . .
O2T O 0.84408(14) -0.19012(13) 0.52716(12) 0.0477(7) Uani 1 1 d DU . .
C5T C 0.78461(19) -0.26109(19) 0.53876(17) 0.0415(9) Uani 1 1 d DU . .
H5T1 H 0.7323 -0.2627 0.5048 0.050 Uiso 1 1 calc R . .
H5T2 H 0.7588 -0.2579 0.5842 0.050 Uiso 1 1 calc R . .
C6T C 0.8451(2) -0.33760(19) 0.53297(18) 0.0427(9) Uani 1 1 d DU . .
H6T1 H 0.8713 -0.3551 0.5777 0.051 Uiso 1 1 calc R . .
H6T2 H 0.8095 -0.3842 0.5122 0.051 Uiso 1 1 calc R . .
C7T C 0.9205(2) -0.3085(2) 0.48818(19) 0.0568(11) Uani 1 1 d DU . .
H7T1 H 0.9778 -0.3422 0.4949 0.068 Uiso 1 1 calc R . .
H7T2 H 0.8997 -0.3105 0.4400 0.068 Uiso 1 1 calc R . .
C8T C 0.9355(2) -0.2212(2) 0.5117(2) 0.0579(12) Uani 1 1 d DU . .
H8T1 H 0.9779 -0.2198 0.5523 0.070 Uiso 1 1 calc R . .
H8T2 H 0.9630 -0.1874 0.4759 0.070 Uiso 1 1 calc R . .

loop_
_atom_site_aniso_label
_atom_site_aniso_U_11
_atom_site_aniso_U_22
_atom_site_aniso_U_33
_atom_site_aniso_U_23
_atom_site_aniso_U_13
_atom_site_aniso_U_12
Ag1 0.02433(12) 0.02549(13) 0.02130(14) -0.00029(12) 0.00694(9) 0.00026(11)
P1 0.0199(4) 0.0264(4) 0.0184(5) -0.0013(4) 0.0036(3) 0.0002(4)
C1 0.0242(14) 0.0233(16) 0.0178(17) 0.0026(14) 0.0017(13) 0.0031(14)
C2 0.0231(15) 0.0220(18) 0.0135(17) -0.0005(14) 0.0017(13) -0.0013(14)
C3 0.0305(16) 0.0189(16) 0.0199(18) 0.0020(15) 0.0004(14) -0.0008(14)
C4 0.0203(15) 0.0257(18) 0.0205(18) -0.0014(15) 0.0033(13) 0.0060(15)
O4 0.0267(11) 0.0287(14) 0.0351(15) -0.0033(10) 0.0080(11) -0.0007(9)
C5 0.0240(16) 0.029(2) 0.0170(19) 0.0017(15) 0.0017(14) -0.0035(15)
O5 0.0242(11) 0.0311(13) 0.0413(16) -0.0040(12) 0.0063(10) -0.0037(10)
C6 0.0321(17) 0.0216(18) 0.0216(19) -0.0006(14) 0.0011(15) 0.0007(14)
C7 0.0239(16) 0.0270(19) 0.0208(19) 0.0021(15) -0.0006(14) 0.0055(14)
C8 0.0172(15) 0.0270(19) 0.021(2) 0.0017(15) 0.0046(14) 0.0020(13)
C9 0.0257(16) 0.0291(19) 0.020(2) 0.0044(15) 0.0013(15) 0.0005(15)
C10 0.0302(18) 0.036(2) 0.029(2) -0.0009(17) -0.0010(16) -0.0055(15)
C11 0.0302(18) 0.033(2) 0.044(3) 0.0037(18) 0.0065(18) -0.0063(15)
C12 0.0345(18) 0.042(2) 0.028(2) 0.0052(18) 0.0099(16) -0.0085(16)
C13 0.0322(17) 0.040(2) 0.023(2) -0.0062(17) 0.0048(16) -0.0059(16)
C14 0.0175(15) 0.0227(18) 0.021(2) -0.0044(15) 0.0005(14) -0.0017(13)
C15 0.0264(16) 0.029(2) 0.022(2) -0.0025(15) 0.0074(15) -0.0009(15)
C16 0.0326(17) 0.0254(19) 0.027(2) 0.0031(16) 0.0024(15) -0.0004(15)
C17 0.0285(17) 0.029(2) 0.031(2) -0.0041(17) 0.0017(16) 0.0048(14)
C18 0.0355(18) 0.042(2) 0.025(2) -0.0083(17) 0.0067(16) 0.0089(17)
C19 0.0330(17) 0.037(2) 0.021(2) 0.0012(16) 0.0030(15) 0.0080(16)
P2 0.0228(4) 0.0217(4) 0.0176(5) -0.0027(4) 0.0041(3) -0.0006(4)
C20 0.0245(15) 0.0246(18) 0.0229(19) -0.0024(14) 0.0027(14) -0.0029(13)
C21 0.0331(17) 0.0177(18) 0.0136(18) -0.0020(14) 0.0008(14) 0.0024(14)
C22 0.0349(18) 0.029(2) 0.021(2) 0.0011(15) 0.0085(15) 0.0018(15)
C23 0.050(2) 0.0192(19) 0.024(2) 0.0028(15) 0.0085(17) -0.0055(16)
O23 0.0561(15) 0.0318(15) 0.0481(18) -0.0016(12) 0.0175(13) -0.0007(12)
C24 0.0357(19) 0.031(2) 0.027(2) -0.0020(16) 0.0072(16) 0.0074(16)
O24 0.0499(14) 0.0309(15) 0.059(2) 0.0092(12) 0.0205(13) 0.0174(12)
C25 0.0460(19) 0.023(2) 0.022(2) -0.0002(15) 0.0019(16) -0.0007(16)
C26 0.0350(18) 0.0191(18) 0.0171(19) -0.0013(14) 0.0015(15) -0.0027(14)
C27 0.0224(15) 0.0207(18) 0.0186(19) -0.0011(14) 0.0034(14) -0.0008(13)
C28 0.0311(17) 0.028(2) 0.026(2) -0.0073(16) 0.0070(15) -0.0032(15)
C29 0.0333(18) 0.030(2) 0.037(2) -0.0030(17) 0.0093(17) -0.0078(15)
C30 0.043(2) 0.0214(19) 0.040(2) -0.0020(17) -0.0014(18) -0.0108(16)
C31 0.048(2) 0.025(2) 0.031(2) -0.0109(16) 0.0063(17) -0.0101(16)
C32 0.0289(16) 0.0270(19) 0.026(2) 0.0018(15) 0.0108(15) -0.0028(14)
C33 0.0212(15) 0.0178(17) 0.0210(19) 0.0000(14) 0.0037(14) -0.0048(13)
C34 0.0269(16) 0.0288(19) 0.022(2) 0.0002(15) 0.0021(15) -0.0019(14)
C35 0.0336(18) 0.0266(19) 0.028(2) -0.0055(16) 0.0056(16) 0.0005(15)
C36 0.0258(17) 0.0234(19) 0.049(3) -0.0016(17) 0.0031(17) 0.0049(14)
C37 0.0329(18) 0.038(2) 0.035(2) -0.0012(18) -0.0071(16) 0.0087(16)
C38 0.0368(18) 0.034(2) 0.023(2) -0.0064(16) -0.0002(16) 0.0049(16)
S1 0.0325(4) 0.0244(5) 0.0219(5) -0.0001(4) 0.0044(4) -0.0058(4)
O1 0.0503(13) 0.0428(14) 0.0227(14) -0.0020(11) -0.0004(11) -0.0211(11)
O2 0.0595(13) 0.0264(13) 0.0254(14) 0.0104(10) 0.0038(11) -0.0081(11)
O3 0.0405(12) 0.0314(13) 0.0439(16) -0.0015(11) 0.0157(11) 0.0030(10)
C39 0.0317(18) 0.035(2) 0.025(2) 0.0002(17) 0.0039(16) -0.0017(16)
F1 0.0400(10) 0.0394(12) 0.0398(13) 0.0155(10) 0.0059(9) -0.0104(9)
F2 0.0466(11) 0.0599(13) 0.0305(13) -0.0005(10) -0.0064(10) -0.0200(9)
F3 0.0389(10) 0.0555(13) 0.0510(14) -0.0004(11) 0.0123(10) 0.0132(10)
O1T 0.0367(12) 0.0427(14) 0.0380(15) 0.0039(12) 0.0136(11) 0.0068(11)
C1T 0.056(2) 0.032(2) 0.051(3) 0.0087(19) 0.015(2) 0.0036(18)
C2T 0.087(3) 0.049(3) 0.048(3) 0.006(2) 0.029(2) 0.010(2)
C3T 0.078(3) 0.065(3) 0.053(3) 0.007(2) 0.022(2) 0.024(2)
C4T 0.052(2) 0.049(2) 0.045(3) 0.0048(19) 0.0092(19) 0.0171(18)
O2T 0.0428(14) 0.0368(15) 0.064(2) 0.0089(13) 0.0087(13) 0.0040(12)
C5T 0.0378(18) 0.043(2) 0.044(2) 0.0033(19) 0.0043(17) 0.0012(18)
C6T 0.050(2) 0.039(2) 0.039(3) 0.0001(18) 0.0037(19) 0.0035(18)
C7T 0.060(2) 0.065(3) 0.047(3) 0.016(2) 0.015(2) 0.028(2)
C8T 0.033(2) 0.059(3) 0.083(3) 0.031(2) 0.012(2) 0.0025(19)

loop_
_atom_type_symbol
_atom_type_description
_atom_type_scat_dispersion_real
_atom_type_scat_dispersion_imag
_atom_type_scat_source
C C 0.0033 0.0016 'International Tables Vol C Tables 4.2.6.8 and 6.1.1.4'
H H 0.0000 0.0000 'International Tables Vol C Tables 4.2.6.8 and 6.1.1.4'
F F 0.0171 0.0103 'International Tables Vol C Tables 4.2.6.8 and 6.1.1.4'
O O 0.0106 0.0060 'International Tables Vol C Tables 4.2.6.8 and 6.1.1.4'
P P 0.1023 0.0942 'International Tables Vol C Tables 4.2.6.8 and 6.1.1.4'
S S 0.1246 0.1234 'International Tables Vol C Tables 4.2.6.8 and 6.1.1.4'
Ag Ag -0.8971 1.1015 'International Tables Vol C Tables 4.2.6.8 and 6.1.1.4'

loop_
_geom_angle_atom_site_label_1
_geom_angle_atom_site_label_2
_geom_angle_atom_site_label_3
_geom_angle
_geom_angle_site_symmetry_1
_geom_angle_site_symmetry_3
_geom_angle_publ_flag
P2 Ag1 P1 159.23(3) . . ?
P2 Ag1 O1 93.50(5) . . ?
P1 Ag1 O1 106.99(5) . . ?
C14 P1 C8 106.69(12) . . ?
C14 P1 C1 107.12(13) . . ?
C8 P1 C1 101.53(13) . . ?
C14 P1 Ag1 107.08(10) . . ?
C8 P1 Ag1 121.02(10) . . ?
C1 P1 Ag1 112.56(9) . . ?
C2 C1 P1 113.62(19) . . ?
C2 C1 H1A 108.8 . . ?
P1 C1 H1A 108.8 . . ?
C2 C1 H1B 108.8 . . ?
P1 C1 H1B 108.8 . . ?
H1A C1 H1B 107.7 . . ?
C7 C2 C3 118.8(2) . . ?
C7 C2 C1 121.1(2) . . ?
C3 C2 C1 120.0(2) . . ?
C4 C3 C2 120.4(3) . . ?
C4 C3 H3 119.8 . . ?
C2 C3 H3 119.8 . . ?
C3 C4 O4 117.7(3) . . ?
C3 C4 C5 120.6(3) . . ?
O4 C4 C5 121.7(2) . . ?
C4 O4 H4 112.1(16) . . ?
O5 C5 C4 116.4(2) . . ?
O5 C5 C6 124.3(3) . . ?
C4 C5 C6 119.3(2) . . ?
C5 O5 H5 110.0(15) . . ?
C7 C6 C5 120.1(3) . . ?
C7 C6 H6 119.9 . . ?
C5 C6 H6 119.9 . . ?
C6 C7 C2 120.8(3) . . ?
C6 C7 H7 119.6 . . ?
C2 C7 H7 119.6 . . ?
C13 C8 C9 119.0(3) . . ?
C13 C8 P1 122.5(2) . . ?
C9 C8 P1 118.4(2) . . ?
C10 C9 C8 120.0(3) . . ?
C10 C9 H9 120.0 . . ?
C8 C9 H9 120.0 . . ?
C11 C10 C9 120.6(3) . . ?
C11 C10 H10 119.7 . . ?
C9 C10 H10 119.7 . . ?
C10 C11 C12 120.1(3) . . ?
C10 C11 H11 119.9 . . ?
C12 C11 H11 119.9 . . ?
C11 C12 C13 119.4(3) . . ?
C11 C12 H12 120.3 . . ?
C13 C12 H12 120.3 . . ?
C8 C13 C12 120.9(3) . . ?
C8 C13 H13 119.6 . . ?
C12 C13 H13 119.6 . . ?
C15 C14 C19 118.7(3) . . ?
C15 C14 P1 118.6(2) . . ?
C19 C14 P1 122.7(2) . . ?
C14 C15 C16 120.9(3) . . ?
C14 C15 H15 119.5 . . ?
C16 C15 H15 119.5 . . ?
C17 C16 C15 119.4(3) . . ?
C17 C16 H16 120.3 . . ?
C15 C16 H16 120.3 . . ?
C16 C17 C18 120.8(3) . . ?
C16 C17 H17 119.6 . . ?
C18 C17 H17 119.6 . . ?
C17 C18 C19 119.9(3) . . ?
C17 C18 H18 120.0 . . ?
C19 C18 H18 120.0 . . ?
C18 C19 C14 120.3(3) . . ?
C18 C19 H19 119.9 . . ?
C14 C19 H19 119.9 . . ?
C33 P2 C27 105.81(12) . . ?
C33 P2 C20 105.49(13) . . ?
C27 P2 C20 103.76(13) . . ?
C33 P2 Ag1 110.01(9) . . ?
C27 P2 Ag1 115.82(10) . . ?
C20 P2 Ag1 115.03(9) . . ?
C21 C20 P2 110.99(19) . . ?
C21 C20 H20A 109.4 . . ?
P2 C20 H20A 109.4 . . ?
C21 C20 H20B 109.4 . . ?
P2 C20 H20B 109.4 . . ?
H20A C20 H20B 108.0 . . ?
C22 C21 C26 118.2(3) . . ?
C22 C21 C20 120.8(3) . . ?
C26 C21 C20 121.1(3) . . ?
C23 C22 C21 120.5(3) . . ?
C23 C22 H22 119.7 . . ?
C21 C22 H22 119.7 . . ?
C22 C23 O23 119.0(3) . . ?
C22 C23 C24 120.7(3) . . ?
O23 C23 C24 120.2(3) . . ?
C23 O23 H23 107.7(17) . . ?
C25 C24 O24 118.1(3) . . ?
C25 C24 C23 119.4(3) . . ?
O24 C24 C23 122.4(3) . . ?
C24 O24 H24 108.9(16) . . ?
C24 C25 C26 119.8(3) . . ?
C24 C25 H25 120.1 . . ?
C26 C25 H25 120.1 . . ?
C21 C26 C25 121.4(3) . . ?
C21 C26 H26 119.3 . . ?
C25 C26 H26 119.3 . . ?
C32 C27 C28 119.1(3) . . ?
C32 C27 P2 120.0(2) . . ?
C28 C27 P2 120.9(2) . . ?
C29 C28 C27 120.2(3) . . ?
C29 C28 H28 119.9 . . ?
C27 C28 H28 119.9 . . ?
C28 C29 C30 119.7(3) . . ?
C28 C29 H29 120.1 . . ?
C30 C29 H29 120.1 . . ?
C31 C30 C29 120.8(3) . . ?
C31 C30 H30 119.6 . . ?
C29 C30 H30 119.6 . . ?
C32 C31 C30 119.2(3) . . ?
C32 C31 H31 120.4 . . ?
C30 C31 H31 120.4 . . ?
C31 C32 C27 121.0(3) . . ?
C31 C32 H32 119.5 . . ?
C27 C32 H32 119.5 . . ?
C34 C33 C38 119.2(3) . . ?
C34 C33 P2 123.2(2) . . ?
C38 C33 P2 117.4(2) . . ?
C33 C34 C35 120.5(3) . . ?
C33 C34 H34 119.8 . . ?
C35 C34 H34 119.8 . . ?
C36 C35 C34 119.9(3) . . ?
C36 C35 H35 120.0 . . ?
C34 C35 H35 120.0 . . ?
C35 C36 C37 120.3(3) . . ?
C35 C36 H36 119.9 . . ?
C37 C36 H36 119.9 . . ?
C36 C37 C38 120.0(3) . . ?
C36 C37 H37 120.0 . . ?
C38 C37 H37 120.0 . . ?
C37 C38 C33 120.1(3) . . ?
C37 C38 H38 119.9 . . ?
C33 C38 H38 119.9 . . ?
O2 S1 O1 115.99(12) . . ?
O2 S1 O3 114.71(13) . . ?
O1 S1 O3 114.54(13) . . ?
O2 S1 C39 103.46(13) . . ?
O1 S1 C39 102.72(14) . . ?
O3 S1 C39 102.87(13) . . ?
S1 O1 Ag1 150.82(12) . . ?
F2 C39 F1 107.8(2) . . ?
F2 C39 F3 107.3(2) . . ?
F1 C39 F3 107.4(3) . . ?
F2 C39 S1 111.8(2) . . ?
F1 C39 S1 111.30(19) . . ?
F3 C39 S1 111.0(2) . . ?
C4T O1T C1T 108.9(2) . . ?
O1T C1T C2T 106.2(2) . . ?
O1T C1T H1T1 110.5 . . ?
C2T C1T H1T1 110.5 . . ?
O1T C1T H1T2 110.5 . . ?
C2T C1T H1T2 110.5 . . ?
H1T1 C1T H1T2 108.7 . . ?
C3T C2T C1T 102.8(3) . . ?
C3T C2T H2T1 111.2 . . ?
C1T C2T H2T1 111.2 . . ?
C3T C2T H2T2 111.2 . . ?
C1T C2T H2T2 111.2 . . ?
H2T1 C2T H2T2 109.1 . . ?
C2T C3T C4T 103.9(3) . . ?
C2T C3T H3T1 111.0 . . ?
C4T C3T H3T1 111.0 . . ?
C2T C3T H3T2 111.0 . . ?
C4T C3T H3T2 111.0 . . ?
H3T1 C3T H3T2 109.0 . . ?
O1T C4T C3T 106.6(3) . . ?
O1T C4T H4T1 110.4 . . ?
C3T C4T H4T1 110.4 . . ?
O1T C4T H4T2 110.4 . . ?
C3T C4T H4T2 110.4 . . ?
H4T1 C4T H4T2 108.6 . . ?
C8T O2T C5T 107.7(2) . . ?
O2T C5T C6T 106.7(2) . . ?
O2T C5T H5T1 110.4 . . ?
C6T C5T H5T1 110.4 . . ?
O2T C5T H5T2 110.4 . . ?
C6T C5T H5T2 110.4 . . ?
H5T1 C5T H5T2 108.6 . . ?
C7T C6T C5T 102.7(3) . . ?
C7T C6T H6T1 111.2 . . ?
C5T C6T H6T1 111.2 . . ?
C7T C6T H6T2 111.2 . . ?
C5T C6T H6T2 111.2 . . ?
H6T1 C6T H6T2 109.1 . . ?
C8T C7T C6T 102.0(3) . . ?
C8T C7T H7T1 111.4 . . ?
C6T C7T H7T1 111.4 . . ?
C8T C7T H7T2 111.4 . . ?
C6T C7T H7T2 111.4 . . ?
H7T1 C7T H7T2 109.2 . . ?
O2T C8T C7T 105.7(2) . . ?
O2T C8T H8T1 110.6 . . ?
C7T C8T H8T1 110.6 . . ?
O2T C8T H8T2 110.6 . . ?
C7T C8T H8T2 110.6 . . ?
H8T1 C8T H8T2 108.7 . . ?

loop_
_geom_bond_atom_site_label_1
_geom_bond_atom_site_label_2
_geom_bond_distance
_geom_bond_site_symmetry_2
_geom_bond_publ_flag
Ag1 P2 2.3990(8) . ?
Ag1 P1 2.4008(8) . ?
Ag1 O1 2.5757(19) . ?
P1 C14 1.824(3) . ?
P1 C8 1.825(3) . ?
P1 C1 1.841(2) . ?
C1 C2 1.507(3) . ?
C1 H1A 0.9900 . ?
C1 H1B 0.9900 . ?
C2 C7 1.387(4) . ?
C2 C3 1.393(3) . ?
C3 C4 1.379(3) . ?
C3 H3 0.9500 . ?
C4 O4 1.382(3) . ?
C4 C5 1.386(4) . ?
O4 H4 0.831(12) . ?
C5 O5 1.368(3) . ?
C5 C6 1.388(3) . ?
O5 H5 0.846(12) . ?
C6 C7 1.383(3) . ?
C6 H6 0.9500 . ?
C7 H7 0.9500 . ?
C8 C13 1.382(4) . ?
C8 C9 1.390(4) . ?
C9 C10 1.383(4) . ?
C9 H9 0.9500 . ?
C10 C11 1.373(4) . ?
C10 H10 0.9500 . ?
C11 C12 1.380(4) . ?
C11 H11 0.9500 . ?
C12 C13 1.390(4) . ?
C12 H12 0.9500 . ?
C13 H13 0.9500 . ?
C14 C15 1.388(4) . ?
C14 C19 1.396(4) . ?
C15 C16 1.390(4) . ?
C15 H15 0.9500 . ?
C16 C17 1.370(4) . ?
C16 H16 0.9500 . ?
C17 C18 1.381(4) . ?
C17 H17 0.9500 . ?
C18 C19 1.384(4) . ?
C18 H18 0.9500 . ?
C19 H19 0.9500 . ?
P2 C33 1.818(3) . ?
P2 C27 1.821(3) . ?
P2 C20 1.836(3) . ?
C20 C21 1.511(3) . ?
C20 H20A 0.9900 . ?
C20 H20B 0.9900 . ?
C21 C22 1.386(4) . ?
C21 C26 1.393(3) . ?
C22 C23 1.385(4) . ?
C22 H22 0.9500 . ?
C23 O23 1.387(3) . ?
C23 C24 1.392(4) . ?
O23 H23 0.856(13) . ?
C24 C25 1.369(4) . ?
C24 O24 1.378(3) . ?
O24 H24 0.853(13) . ?
C25 C26 1.395(4) . ?
C25 H25 0.9500 . ?
C26 H26 0.9500 . ?
C27 C32 1.382(4) . ?
C27 C28 1.395(4) . ?
C28 C29 1.380(4) . ?
C28 H28 0.9500 . ?
C29 C30 1.381(4) . ?
C29 H29 0.9500 . ?
C30 C31 1.380(4) . ?
C30 H30 0.9500 . ?
C31 C32 1.379(4) . ?
C31 H31 0.9500 . ?
C32 H32 0.9500 . ?
C33 C34 1.383(4) . ?
C33 C38 1.394(4) . ?
C34 C35 1.385(4) . ?
C34 H34 0.9500 . ?
C35 C36 1.374(4) . ?
C35 H35 0.9500 . ?
C36 C37 1.381(4) . ?
C36 H36 0.9500 . ?
C37 C38 1.383(4) . ?
C37 H37 0.9500 . ?
C38 H38 0.9500 . ?
S1 O2 1.4332(19) . ?
S1 O1 1.438(2) . ?
S1 O3 1.441(2) . ?
S1 C39 1.827(3) . ?
C39 F2 1.329(3) . ?
C39 F1 1.332(3) . ?
C39 F3 1.334(3) . ?
O1T C4T 1.435(3) . ?
O1T C1T 1.445(3) . ?
C1T C2T 1.502(4) . ?
C1T H1T1 0.9900 . ?
C1T H1T2 0.9900 . ?
C2T C3T 1.491(4) . ?
C2T H2T1 0.9900 . ?
C2T H2T2 0.9900 . ?
C3T C4T 1.497(4) . ?
C3T H3T1 0.9900 . ?
C3T H3T2 0.9900 . ?
C4T H4T1 0.9900 . ?
C4T H4T2 0.9900 . ?
O2T C8T 1.451(3) . ?
O2T C5T 1.452(3) . ?
C5T C6T 1.516(4) . ?
C5T H5T1 0.9900 . ?
C5T H5T2 0.9900 . ?
C6T C7T 1.504(4) . ?
C6T H6T1 0.9900 . ?
C6T H6T2 0.9900 . ?
C7T C8T 1.497(4) . ?
C7T H7T1 0.9900 . ?
C7T H7T2 0.9900 . ?
C8T H8T1 0.9900 . ?
C8T H8T2 0.9900 . ?

loop_
_geom_hbond_atom_site_label_D
_geom_hbond_atom_site_label_H
_geom_hbond_atom_site_label_A
_geom_hbond_distance_DH
_geom_hbond_distance_HA
_geom_hbond_distance_DA
_geom_hbond_angle_DHA
_geom_hbond_site_symmetry_A
O4 H4 O1T 0.831(12) 1.895(14) 2.690(3) 160(3) .
O5 H5 O3 0.846(12) 1.887(13) 2.730(3) 174(3) 2_645
O23 H23 O4 0.856(13) 1.987(17) 2.791(3) 156(3) 2_645
O24 H24 O2T 0.853(13) 1.927(15) 2.712(3) 152(2) .
C1T H1T2 F1 0.99 2.55 3.460(4) 152.2 2_645
C18 H18 F2 0.95 2.52 3.273(4) 136.4 4_565
C9 H9 O1 0.95 2.59 3.475(4) 155.0 .
C26 H26 O2 0.95 2.56 3.282(3) 132.6 .
C1 H1B O2 0.99 2.37 3.353(3) 173.3 4_565
C19 H19 O2 0.95 2.55 3.291(4) 135.4 4_565

loop_
_geom_torsion_atom_site_label_1
_geom_torsion_atom_site_label_2
_geom_torsion_atom_site_label_3
_geom_torsion_atom_site_label_4
_geom_torsion
_geom_torsion_site_symmetry_1
_geom_torsion_site_symmetry_2
_geom_torsion_site_symmetry_3
_geom_torsion_site_symmetry_4
_geom_torsion_publ_flag
P2 Ag1 P1 C14 -63.31(11) . . . . ?
O1 Ag1 P1 C14 107.11(10) . . . . ?
P2 Ag1 P1 C8 174.31(11) . . . . ?
O1 Ag1 P1 C8 -15.27(11) . . . . ?
P2 Ag1 P1 C1 54.15(13) . . . . ?
O1 Ag1 P1 C1 -135.43(11) . . . . ?
C14 P1 C1 C2 88.7(2) . . . . ?
C8 P1 C1 C2 -159.6(2) . . . . ?
Ag1 P1 C1 C2 -28.7(2) . . . . ?
P1 C1 C2 C7 -90.4(3) . . . . ?
P1 C1 C2 C3 91.3(3) . . . . ?
C7 C2 C3 C4 -1.3(4) . . . . ?
C1 C2 C3 C4 177.0(2) . . . . ?
C2 C3 C4 O4 -176.5(2) . . . . ?
C2 C3 C4 C5 1.5(4) . . . . ?
C3 C4 C5 O5 179.3(2) . . . . ?
O4 C4 C5 O5 -2.7(4) . . . . ?
C3 C4 C5 C6 -0.4(4) . . . . ?
O4 C4 C5 C6 177.6(2) . . . . ?
O5 C5 C6 C7 179.4(3) . . . . ?
C4 C5 C6 C7 -0.9(4) . . . . ?
C5 C6 C7 C2 1.1(4) . . . . ?
C3 C2 C7 C6 0.0(4) . . . . ?
C1 C2 C7 C6 -178.3(2) . . . . ?
C14 P1 C8 C13 82.3(2) . . . . ?
C1 P1 C8 C13 -29.8(3) . . . . ?
Ag1 P1 C8 C13 -155.2(2) . . . . ?
C14 P1 C8 C9 -102.3(2) . . . . ?
C1 P1 C8 C9 145.7(2) . . . . ?
Ag1 P1 C8 C9 20.2(2) . . . . ?
C13 C8 C9 C10 1.2(4) . . . . ?
P1 C8 C9 C10 -174.4(2) . . . . ?
C8 C9 C10 C11 -0.8(4) . . . . ?
C9 C10 C11 C12 -0.1(4) . . . . ?
C10 C11 C12 C13 0.6(4) . . . . ?
C9 C8 C13 C12 -0.7(4) . . . . ?
P1 C8 C13 C12 174.7(2) . . . . ?
C11 C12 C13 C8 -0.2(4) . . . . ?
C8 P1 C14 C15 119.9(2) . . . . ?
C1 P1 C14 C15 -132.0(2) . . . . ?
Ag1 P1 C14 C15 -11.1(2) . . . . ?
C8 P1 C14 C19 -59.7(2) . . . . ?
C1 P1 C14 C19 48.4(2) . . . . ?
Ag1 P1 C14 C19 169.4(2) . . . . ?
C19 C14 C15 C16 -0.3(4) . . . . ?
P1 C14 C15 C16 -179.89(19) . . . . ?
C14 C15 C16 C17 -0.5(4) . . . . ?
C15 C16 C17 C18 0.7(4) . . . . ?
C16 C17 C18 C19 0.0(4) . . . . ?
C17 C18 C19 C14 -0.8(4) . . . . ?
C15 C14 C19 C18 1.0(4) . . . . ?
P1 C14 C19 C18 -179.5(2) . . . . ?
P1 Ag1 P2 C33 -118.87(11) . . . . ?
O1 Ag1 P2 C33 70.30(10) . . . . ?
P1 Ag1 P2 C27 1.01(13) . . . . ?
O1 Ag1 P2 C27 -169.82(10) . . . . ?
P1 Ag1 P2 C20 122.19(11) . . . . ?
O1 Ag1 P2 C20 -48.64(11) . . . . ?
C33 P2 C20 C21 176.48(19) . . . . ?
C27 P2 C20 C21 65.4(2) . . . . ?
Ag1 P2 C20 C21 -62.1(2) . . . . ?
P2 C20 C21 C22 -100.3(3) . . . . ?
P2 C20 C21 C26 78.9(3) . . . . ?
C26 C21 C22 C23 0.9(4) . . . . ?
C20 C21 C22 C23 -179.9(3) . . . . ?
C21 C22 C23 O23 177.8(3) . . . . ?
C21 C22 C23 C24 0.7(4) . . . . ?
C22 C23 C24 C25 -2.2(5) . . . . ?
O23 C23 C24 C25 -179.3(3) . . . . ?
C22 C23 C24 O24 178.9(3) . . . . ?
O23 C23 C24 O24 1.9(5) . . . . ?
O24 C24 C25 C26 -178.9(3) . . . . ?
C23 C24 C25 C26 2.2(4) . . . . ?
C22 C21 C26 C25 -0.9(4) . . . . ?
C20 C21 C26 C25 179.9(2) . . . . ?
C24 C25 C26 C21 -0.6(4) . . . . ?
C33 P2 C27 C32 128.1(2) . . . . ?
C20 P2 C27 C32 -121.1(2) . . . . ?
Ag1 P2 C27 C32 5.9(3) . . . . ?
C33 P2 C27 C28 -53.7(3) . . . . ?
C20 P2 C27 C28 57.1(2) . . . . ?
Ag1 P2 C27 C28 -175.86(19) . . . . ?
C32 C27 C28 C29 0.1(4) . . . . ?
P2 C27 C28 C29 -178.1(2) . . . . ?
C27 C28 C29 C30 -0.5(4) . . . . ?
C28 C29 C30 C31 0.7(5) . . . . ?
C29 C30 C31 C32 -0.5(4) . . . . ?
C30 C31 C32 C27 0.1(4) . . . . ?
C28 C27 C32 C31 0.1(4) . . . . ?
P2 C27 C32 C31 178.3(2) . . . . ?
C27 P2 C33 C34 120.0(2) . . . . ?
C20 P2 C33 C34 10.4(3) . . . . ?
Ag1 P2 C33 C34 -114.2(2) . . . . ?
C27 P2 C33 C38 -65.3(2) . . . . ?
C20 P2 C33 C38 -174.9(2) . . . . ?
Ag1 P2 C33 C38 60.5(2) . . . . ?
C38 C33 C34 C35 0.3(4) . . . . ?
P2 C33 C34 C35 174.9(2) . . . . ?
C33 C34 C35 C36 -0.2(4) . . . . ?
C34 C35 C36 C37 0.2(4) . . . . ?
C35 C36 C37 C38 -0.3(5) . . . . ?
C36 C37 C38 C33 0.3(4) . . . . ?
C34 C33 C38 C37 -0.3(4) . . . . ?
P2 C33 C38 C37 -175.3(2) . . . . ?
O2 S1 O1 Ag1 21.8(3) . . . . ?
O3 S1 O1 Ag1 -115.4(2) . . . . ?
C39 S1 O1 Ag1 133.9(3) . . . . ?
P2 Ag1 O1 S1 40.9(3) . . . . ?
P1 Ag1 O1 S1 -135.7(2) . . . . ?
O2 S1 C39 F2 -59.3(2) . . . . ?
O1 S1 C39 F2 179.6(2) . . . . ?
O3 S1 C39 F2 60.4(2) . . . . ?
O2 S1 C39 F1 -180.0(2) . . . . ?
O1 S1 C39 F1 59.0(2) . . . . ?
O3 S1 C39 F1 -60.3(2) . . . . ?
O2 S1 C39 F3 60.5(2) . . . . ?
O1 S1 C39 F3 -60.6(2) . . . . ?
O3 S1 C39 F3 -179.8(2) . . . . ?
C4T O1T C1T C2T 13.4(3) . . . . ?
O1T C1T C2T C3T -29.5(4) . . . . ?
C1T C2T C3T C4T 33.9(4) . . . . ?
C1T O1T C4T C3T 8.3(3) . . . . ?
C2T C3T C4T O1T -26.7(4) . . . . ?
C8T O2T C5T C6T 2.6(3) . . . . ?
O2T C5T C6T C7T -25.3(3) . . . . ?
C5T C6T C7T C8T 37.3(3) . . . . ?
C5T O2T C8T C7T 21.5(3) . . . . ?
C6T C7T C8T O2T -36.8(3) . . . . ?
